data_8101117
loop_
_publ_author_name
'Krimi Ammar, Mehrzia'
'Ben Amor, Fatma'
'Driss, Ahmed'
'Jouini, Tahar'

_publ_section_title
;
Refinement of the crystal structure of di(acetatodiethanolamin)copper
(II) complex, Cu[N(CH~2~COO)(CH~2~CH~2~OH)~2~]~2~
;
_journal_issue 4
_journal_name_full 'Zeitschrift f\"ur Kristallographie - New Crystal Structures'
_journal_page_first 631
_journal_page_last 632
_journal_volume 216
_journal_year 2001
_chemical_formula_moiety 'C12 H24 Cu N2 O8'
_chemical_formula_structural 'Cu[N(CH2 COO)(CH2 CH2 OH)2]2'
_chemical_formula_sum 'C12 H24 Cu N2 O8'
_chemical_formula_weight 387.87
_space_group_IT_number 14
_symmetry_cell_setting monoclinic
_symmetry_space_group_name_Hall '-P 2yab'
_symmetry_space_group_name_H-M 'P 1 21/a 1'
_cell_angle_alpha 90.00
_cell_angle_beta 110.960(10)
_cell_angle_gamma 90.00
_cell_formula_units_Z 2
_cell_length_a 7.1669(2)
_cell_length_b 12.3360(10)
_cell_length_c 9.481(2)
_cell_measurement_temperature 293(2)
_cell_volume 782.8(2)
_diffrn_ambient_temperature 293(2)
_exptl_crystal_density_diffrn 1.646
_refine_ls_R_factor_obs 0.0267
_refine_ls_wR_factor_obs 0.0783
_cod_depositor_comments
;
The following automatic conversions were performed:
'_geom_bond_publ_flag' value 'Y' changed to 'y' according to
'/home/saulius/struct/CIF-dictionaries/cif_core.dic' dictionary named
'cif_core.dic' version 2.4.1 from 2010-06-29 (3 times).

Automatic conversion script
Id: cif_fix_enum 1527 2010-12-29 10:47:43Z saulius 
;
_cod_original_sg_symbol_Hall '-P 2ab'
_cod_original_sg_symbol_H-M 'P 21/a'
_cod_database_code 8101117

loop_
_symmetry_equiv_pos_as_xyz
'x, y, z'
'-x+1/2, y+1/2, -z'
'-x, -y, -z'
'x-1/2, -y-1/2, z'

loop_
_atom_site_aniso_label
_atom_site_aniso_U_11
_atom_site_aniso_U_22
_atom_site_aniso_U_33
_atom_site_aniso_U_23
_atom_site_aniso_U_13
_atom_site_aniso_U_12
Cu 0.0243(2) 0.0157(2) 0.0152(2) -0.00016(8) 0.0030(1) 0.00329(8)
N 0.0252(6) 0.0177(6) 0.0178(6) -0.0010(5) 0.0055(5) 0.0020(5)
O 0.0503(8) 0.0261(6) 0.0253(6) 0.0040(5) 0.0068(6) 0.0167(6)
O1 0.0359(6) 0.0215(6) 0.0192(5) -0.0007(4) 0.0036(5) 0.0073(5)
O2 0.0406(7) 0.0248(6) 0.0286(6) 0.0016(5) 0.0132(5) -0.0026(5)
O3 0.0407(8) 0.0506(11) 0.0292(8) -0.0167(6) 0.0131(7) 0.0016(6)
C1 0.0333(9) 0.0231(8) 0.0185(7) 0.0009(6) 0.0034(6) 0.0069(6)
C2 0.0286(8) 0.0197(7) 0.0212(7) 0.0021(6) 0.0081(6) 0.0030(6)
C3 0.0301(8) 0.0240(8) 0.0298(9) -0.0042(7) 0.0096(7) -0.0045(6)
C4 0.0301(9) 0.0309(9) 0.0351(9) -0.0023(7) 0.0132(7) -0.0031(7)
C5 0.0265(8) 0.0273(8) 0.0197(7) -0.0042(6) 0.0067(6) 0.0017(6)
C6 0.0318(9) 0.0401(10) 0.0226(8) -0.0101(7) 0.0065(7) -0.0011(7)

loop_
_atom_site_label
_atom_site_type_symbol
_atom_site_fract_x
_atom_site_fract_y
_atom_site_fract_z
_atom_site_U_iso_or_equiv
_atom_site_thermal_displace_type
_atom_site_occupancy
_atom_site_calc_flag
_atom_site_refinement_flags
_atom_site_disorder_group
Cu Cu 0.0000 0.0000 0.0000 0.0195(2) Uani 1 d S .
N N 0.1725(2) 0.0415(1) 0.2186(1) 0.0208(3) Uani 1 d . .
O O 0.3615(2) -0.2336(1) 0.2250(1) 0.0358(3) Uani 1 d . .
O1 O 0.1519(2) -0.13482(9) 0.0412(1) 0.0273(3) Uani 1 d . .
O2 O 0.2662(2) 0.0855(1) -0.0526(1) 0.0311(3) Uani 1 d . .
O3 O -0.0124(2) 0.1620(2) 0.5034(1) 0.0400(4) Uani 1 d . .
C1 C 0.2759(3) -0.0599(1) 0.2905(2) 0.0266(3) Uani 1 d . .
C2 C 0.2638(2) -0.1496(1) 0.1776(2) 0.0234(3) Uani 1 d . .
C3 C 0.3154(3) 0.1269(1) 0.2091(2) 0.0283(4) Uani 1 d . .
C4 C 0.4118(3) 0.0994(2) 0.0948(2) 0.0316(4) Uani 1 d . .
C5 C 0.0383(2) 0.0837(1) 0.2951(2) 0.0249(3) Uani 1 d . .
C6 C 0.1412(3) 0.1224(2) 0.4566(2) 0.0324(4) Uani 1 d . .
H11 H 0.214(3) -0.088(2) 0.361(2) 0.031(5) Uiso 1 d . .
H21 H 0.412(4) -0.046(2) 0.346(3) 0.039(6) Uiso 1 d . .
H13 H 0.415(3) 0.136(2) 0.309(3) 0.035(5) Uiso 1 d . .
H23 H 0.236(3) 0.193(2) 0.178(2) 0.028(5) Uiso 1 d . .
H14 H 0.503(3) 0.157(2) 0.094(2) 0.040(6) Uiso 1 d . .
H24 H 0.486(3) 0.038(2) 0.119(3) 0.032(5) Uiso 1 d . .
H15 H -0.039(3) 0.144(2) 0.233(2) 0.033(5) Uiso 1 d . .
H25 H -0.055(4) 0.026(2) 0.291(3) 0.040(6) Uiso 1 d . .
H16 H 0.233(4) 0.180(2) 0.461(3) 0.045(6) Uiso 1 d . .
H26 H 0.214(4) 0.064(2) 0.528(3) 0.046(6) Uiso 1 d . .
HO2 H 0.241(4) 0.142(2) -0.091(3) 0.046(7) Uiso 1 d . .
HO3 H 0.043(4) 0.195(2) 0.580(3) 0.059(8) Uiso 1 d . .

loop_
_geom_bond_atom_site_label_1
_geom_bond_atom_site_label_2
_geom_bond_distance
_geom_bond_site_symmetry_2
_geom_bond_publ_flag
Cu O1 1.9491(11) 3 ?
Cu O1 1.9491(11) . y
Cu N 2.0620(13) 3 ?
Cu N 2.0620(13) . y
Cu O2 2.3833(12) . y
Cu O2 2.3833(12) 3 ?
N C1 1.489(2) . ?
N C5 1.491(2) . ?
N C3 1.494(2) . ?
O C2 1.241(2) . ?
O1 C2 1.267(2) . ?
O2 C4 1.424(2) . ?
O2 HO2 0.77(3) . ?
O3 C6 1.413(2) . ?
O3 HO3 0.80(3) . ?
C1 C2 1.521(2) . ?
C1 H11 0.99(2) . ?
C1 H21 0.94(2) . ?
C3 C4 1.518(2) . ?
C3 H13 0.97(2) . ?
C3 H23 0.98(2) . ?
C4 H14 0.96(2) . ?
C4 H24 0.91(3) . ?
C5 C6 1.519(2) . ?
C5 H15 0.99(2) . ?
C5 H25 0.97(3) . ?
C6 H16 0.95(3) . ?
C6 H26 1.00(3) . ?
